data_7016974
loop_
_publ_author_name
'Ioffe, Ilya N.'
'Mazaleva, Olga N.'
'Chen, Chuanbao'
'Yang, Shangfeng'
'Kemnitz, Erhard'
'Troyanov, Sergey I.'

_publ_section_title
;
 C(76) fullerene chlorides and cage transformations. Structural and
 theoretical study.
;
_journal_issue 41
_journal_name_full 'Dalton transactions (Cambridge, England : 2003)'
_journal_page_first 11005
_journal_page_last 11011
_journal_paper_doi 10.1039/c1dt10256g
_journal_volume 40
_journal_year 2011
_chemical_formula_sum 'C76 Cl26.24'
_chemical_formula_weight 1842.97
_chemical_name_systematic
;
?
;
_space_group_IT_number 2
_symmetry_cell_setting triclinic
_symmetry_space_group_name_Hall '-P 1'
_symmetry_space_group_name_H-M 'P -1'
_atom_sites_solution_hydrogens none
_atom_sites_solution_primary direct
_atom_sites_solution_secondary difmap
_audit_creation_method SHELXL-97
_cell_angle_alpha 101.465(4)
_cell_angle_beta 94.609(5)
_cell_angle_gamma 105.838(5)
_cell_formula_units_Z 2
_cell_length_a 11.5350(10)
_cell_length_b 12.5840(10)
_cell_length_c 22.517(2)
_cell_measurement_reflns_used 16000
_cell_measurement_temperature 100(2)
_cell_measurement_theta_max 32
_cell_measurement_theta_min 5
_cell_volume 3050.1(5)
_computing_cell_refinement XDS
_computing_data_collection XDS
_computing_data_reduction XDS
_computing_structure_refinement 'SHELXL-97 (Sheldrick, 1997)'
_computing_structure_solution 'SHELXS-97 (Sheldrick, 1990)'
_diffrn_ambient_temperature 100(2)
_diffrn_measured_fraction_theta_full 0.861
_diffrn_measured_fraction_theta_max 0.725
_diffrn_measurement_device_type MAR225
_diffrn_measurement_method CCD
_diffrn_radiation_monochromator Cu(113)
_diffrn_radiation_source 'BL14.2, PSF, BESSY, Berlin, Germany'
_diffrn_radiation_type synchrotron
_diffrn_radiation_wavelength 0.90500
_diffrn_reflns_av_R_equivalents 0.1449
_diffrn_reflns_av_sigmaI/netI 0.1254
_diffrn_reflns_limit_h_max 15
_diffrn_reflns_limit_h_min -14
_diffrn_reflns_limit_k_max 15
_diffrn_reflns_limit_k_min -15
_diffrn_reflns_limit_l_max 29
_diffrn_reflns_limit_l_min -29
_diffrn_reflns_number 38203
_diffrn_reflns_theta_full 32.60
_diffrn_reflns_theta_max 36.75
_diffrn_reflns_theta_min 2.73
_exptl_absorpt_coefficient_mu 1.224
_exptl_absorpt_correction_type none
_exptl_crystal_colour yellow
_exptl_crystal_density_diffrn 2.007
_exptl_crystal_density_method 'not measured'
_exptl_crystal_description needle
_exptl_crystal_F_000 1804
_exptl_crystal_size_max 0.05
_exptl_crystal_size_mid 0.01
_exptl_crystal_size_min 0.01
_refine_diff_density_max 1.068
_refine_diff_density_min -1.007
_refine_diff_density_rms 0.172
_refine_ls_extinction_method none
_refine_ls_goodness_of_fit_ref 1.072
_refine_ls_matrix_type full
_refine_ls_number_parameters 957
_refine_ls_number_reflns 10719
_refine_ls_number_restraints 36
_refine_ls_restrained_S_all 1.071
_refine_ls_R_factor_all 0.1618
_refine_ls_R_factor_gt 0.1172
_refine_ls_shift/su_max 0.034
_refine_ls_shift/su_mean 0.001
_refine_ls_structure_factor_coef Fsqd
_refine_ls_weighting_details 'calc w=1/[\s^2^(Fo^2^)+(0.0900P)^2^+50.0000P] where P=(Fo^2^+2Fc^2^)/3'
_refine_ls_weighting_scheme calc
_refine_ls_wR_factor_gt 0.2848
_refine_ls_wR_factor_ref 0.3062
_reflns_number_gt 7173
_reflns_number_total 10719
_reflns_threshold_expression >2sigma(I)
_cod_data_source_file c1dt10256g.txt
_cod_data_source_block c76cl-II_805558
_cod_depositor_comments
;
The following automatic conversions were performed:

'_symmetry_cell_setting' value 'Triclinic' changed to 'triclinic'
according to /home/saulius/struct/CIF-dictionaries/cif_core.dic
dictionary named 'cif_core.dic' version 2.4.1 from 2010-06-29.

Automatic conversion script
Id: cif_fix_values 1715 2011-07-08 13:25:40Z adriana 
;
_cod_original_cell_volume 3050.1(4)
_cod_original_sg_symbol_H-M P-1
_cod_database_code 7016974

loop_
_symmetry_equiv_pos_as_xyz
'x, y, z'
'-x, -y, -z'

loop_
_atom_site_label
_atom_site_type_symbol
_atom_site_fract_x
_atom_site_fract_y
_atom_site_fract_z
_atom_site_U_iso_or_equiv
_atom_site_adp_type
_atom_site_occupancy
_atom_site_symmetry_multiplicity
_atom_site_calc_flag
_atom_site_refinement_flags
Cl1 Cl 0.5620(7) 0.1433(6) 0.3587(4) 0.027(4) Uani 0.69(8) 1 d P
Cl1A Cl 0.554(4) 0.117(8) 0.339(5) 0.105(13) Uani 0.31(8) 1 d P
Cl2 Cl 0.3836(4) -0.0509(3) 0.26726(19) 0.0718(12) Uani 1 1 d .
Cl3 Cl 0.5693(3) 0.0321(3) 0.16494(16) 0.0477(8) Uani 1 1 d .
Cl4 Cl 0.1731(4) -0.0272(3) 0.3214(2) 0.0745(12) Uani 1 1 d .
Cl5 Cl 0.0544(3) -0.1076(2) 0.14394(15) 0.0466(8) Uani 1 1 d .
Cl6 Cl 0.3062(4) -0.0596(3) 0.04835(18) 0.0647(11) Uani 1 1 d .
Cl7 Cl 0.7331(3) 0.2893(3) 0.08382(14) 0.0399(7) Uani 1 1 d .
Cl8 Cl 0.8705(2) 0.5576(3) 0.16989(15) 0.0427(7) Uani 1 1 d .
Cl9 Cl 0.9105(3) 0.7085(3) 0.29590(17) 0.0524(9) Uani 1 1 d .
Cl10 Cl 0.7888(3) 0.8510(3) 0.23372(19) 0.0477(11) Uani 0.848(7) 1 d P
Cl11 Cl 0.6898(3) 0.9413(2) 0.34621(17) 0.0548(9) Uani 1 1 d .
Cl12 Cl 0.7892(3) 0.8153(3) 0.42916(16) 0.0575(9) Uani 1 1 d .
Cl13 Cl 0.5815(3) 0.7876(3) 0.50244(13) 0.0516(8) Uani 1 1 d .
Cl14 Cl 0.4317(3) 0.8999(2) 0.43444(15) 0.0531(9) Uani 1 1 d .
Cl15 Cl 0.1848(3) 0.7524(3) 0.44511(13) 0.0486(8) Uani 1 1 d .
Cl16 Cl 0.2793(3) 0.6094(3) 0.51892(11) 0.0431(7) Uani 1 1 d .
Cl17 Cl 0.0785(3) 0.3911(3) 0.46735(11) 0.0417(7) Uani 1 1 d .
Cl18 Cl -0.0563(3) 0.4955(3) 0.38501(12) 0.0393(7) Uani 1 1 d .
Cl19 Cl -0.1527(2) 0.2730(3) 0.29586(14) 0.0450(8) Uani 1 1 d .
Cl20 Cl -0.0407(4) 0.1251(3) 0.34649(19) 0.0665(10) Uani 1 1 d .
Cl21 Cl -0.1484(2) 0.0986(2) 0.16209(12) 0.0343(6) Uani 1 1 d .
Cl22 Cl 0.1553(3) 0.0470(3) -0.01712(14) 0.0540(9) Uani 1 1 d .
Cl23 Cl 0.4479(3) 0.2356(3) -0.03331(13) 0.0501(8) Uani 1 1 d .
Cl24 Cl -0.0240(2) 0.2511(2) 0.02696(11) 0.0356(6) Uani 1 1 d .
Cl25 Cl 0.2303(3) 0.4549(3) -0.01813(12) 0.0442(7) Uani 1 1 d .
Cl26 Cl 0.133(2) 0.5985(13) 0.0773(8) 0.033(3) Uani 0.69(8) 1 d P
C26A Cl 0.097(5) 0.565(7) 0.078(2) 0.046(9) Uani 0.31(8) 1 d P
Cl27 Cl 0.3379(13) 0.7466(11) 0.1058(6) 0.047(5) Uani 0.236(11) 1 d P
Cl28 Cl 0.643(4) 0.837(3) 0.1772(18) 0.109(14) Uani 0.152(7) 1 d P
C1 C 0.5433(8) 0.2684(8) 0.2771(4) 0.023(2) Uani 1 1 d U
C2 C 0.5962(9) 0.3815(8) 0.3132(4) 0.028(2) Uani 1 1 d .
C3 C 0.5453(9) 0.4263(9) 0.3660(5) 0.029(2) Uani 1 1 d .
C4 C 0.4344(9) 0.3577(8) 0.3778(4) 0.025(2) Uani 1 1 d .
C5 C 0.3889(9) 0.2461(8) 0.3448(4) 0.023(2) Uani 1 1 d U
C6 C 0.4609(10) 0.1874(9) 0.3057(5) 0.033(2) Uani 1 1 d U
C7 C 0.3593(10) 0.0842(9) 0.2621(5) 0.033(2) Uani 1 1 d .
C8 C 0.3664(9) 0.0893(8) 0.1980(5) 0.027(2) Uani 1 1 d .
C9 C 0.4803(9) 0.1345(9) 0.1741(5) 0.032(2) Uani 1 1 d .
C10 C 0.5584(9) 0.2451(8) 0.2159(5) 0.027(2) Uani 1 1 d .
C11 C 0.6284(8) 0.3312(9) 0.1884(5) 0.027(2) Uani 1 1 d U
C12 C 0.6870(8) 0.4367(8) 0.2254(5) 0.027(2) Uani 1 1 d .
C13 C 0.6703(8) 0.4622(8) 0.2862(5) 0.026(2) Uani 1 1 d .
C14 C 0.6962(9) 0.5795(9) 0.3094(5) 0.029(2) Uani 1 1 d .
C15 C 0.6503(9) 0.6211(9) 0.3589(5) 0.033(3) Uani 1 1 d .
C16 C 0.5713(10) 0.5417(9) 0.3863(4) 0.030(2) Uani 1 1 d .
C17 C 0.4921(10) 0.5963(10) 0.4189(4) 0.035(3) Uani 1 1 d .
C18 C 0.3792(10) 0.5292(9) 0.4250(4) 0.029(2) Uani 1 1 d .
C19 C 0.3528(10) 0.4108(9) 0.4034(4) 0.028(2) Uani 1 1 d .
C20 C 0.2257(9) 0.3602(9) 0.3864(4) 0.026(2) Uani 1 1 d .
C21 C 0.1813(9) 0.2607(8) 0.3452(4) 0.024(2) Uani 1 1 d .
C22 C 0.2637(10) 0.1952(8) 0.3296(5) 0.029(2) Uani 1 1 d U
C23 C 0.2361(10) 0.0910(10) 0.2827(5) 0.036(3) Uani 1 1 d .
C24 C 0.1400(9) 0.0894(8) 0.2342(5) 0.024(2) Uani 1 1 d .
C25 C 0.1419(9) 0.0425(8) 0.1675(5) 0.027(2) Uani 1 1 d .
C26 C 0.2685(9) 0.0619(8) 0.1539(5) 0.026(2) Uani 1 1 d .
C27 C 0.3041(9) 0.0792(9) 0.0946(5) 0.032(2) Uani 1 1 d .
C28 C 0.4349(9) 0.1504(9) 0.1129(5) 0.030(2) Uani 1 1 d .
C29 C 0.4899(10) 0.2358(9) 0.0895(5) 0.031(2) Uani 1 1 d .
C30 C 0.6069(9) 0.3212(9) 0.1206(5) 0.029(2) Uani 1 1 d U
C31 C 0.5861(9) 0.4343(9) 0.1113(5) 0.030(2) Uani 1 1 d .
C32 C 0.6315(9) 0.5368(9) 0.1527(5) 0.029(2) Uani 1 1 d .
C33 C 0.7319(10) 0.5482(9) 0.2037(5) 0.034(2) Uani 1 1 d .
C34 C 0.7487(10) 0.6450(9) 0.2662(5) 0.033(2) Uani 1 1 d .
C35 C 0.6877(11) 0.7398(9) 0.2622(5) 0.037(3) Uani 1 1 d .
C36 C 0.6307(12) 0.7896(9) 0.3241(6) 0.046(3) Uani 1 1 d .
C37 C 0.6430(11) 0.7376(9) 0.3807(5) 0.040(3) Uani 1 1 d .
C38 C 0.5281(11) 0.7206(9) 0.4228(5) 0.038(3) Uani 1 1 d .
C39 C 0.4113(11) 0.7525(9) 0.4021(5) 0.040(3) Uani 1 1 d .
C40 C 0.2758(11) 0.6685(9) 0.4081(5) 0.037(3) Uani 1 1 d .
C41 C 0.2707(10) 0.5657(10) 0.4379(4) 0.032(2) Uani 1 1 d .
C42 C 0.1577(10) 0.4444(9) 0.4088(4) 0.030(2) Uani 1 1 d .
C43 C 0.0636(9) 0.4444(9) 0.3551(4) 0.027(2) Uani 1 1 d .
C44 C 0.0091(9) 0.3262(9) 0.3021(4) 0.028(2) Uani 1 1 d .
C45 C 0.0626(9) 0.2259(10) 0.3053(5) 0.034(3) Uani 1 1 d .
C46 C 0.0657(9) 0.1549(8) 0.2443(4) 0.027(2) Uani 1 1 d .
C47 C 0.0132(8) 0.1718(8) 0.1834(4) 0.024(2) Uani 1 1 d .
C48 C 0.0845(9) 0.1183(8) 0.1387(5) 0.027(2) Uani 1 1 d .
C49 C 0.1240(8) 0.1615(8) 0.0942(4) 0.024(2) Uani 1 1 d .
C50 C 0.2255(10) 0.1356(9) 0.0606(5) 0.033(2) Uani 1 1 d .
C51 C 0.2887(9) 0.2469(9) 0.0511(4) 0.029(2) Uani 1 1 d .
C52 C 0.4234(10) 0.2825(9) 0.0464(5) 0.033(2) Uani 1 1 d .
C53 C 0.4761(9) 0.4080(9) 0.0710(4) 0.030(2) Uani 1 1 d .
C54 C 0.4057(9) 0.4809(9) 0.0767(4) 0.028(2) Uani 1 1 d .
C55 C 0.4434(9) 0.5782(9) 0.1223(5) 0.028(2) Uani 1 1 d .
C56 C 0.5618(9) 0.6148(8) 0.1602(5) 0.028(2) Uani 1 1 d .
C57 C 0.5762(10) 0.6958(9) 0.2137(5) 0.036(3) Uani 1 1 d .
C58 C 0.4765(10) 0.7196(8) 0.2360(5) 0.033(3) Uani 1 1 d .
C59 C 0.4984(10) 0.7578(8) 0.3002(5) 0.028(2) Uani 1 1 d .
C60 C 0.4035(11) 0.7407(9) 0.3330(5) 0.036(3) Uani 1 1 d .
C61 C 0.2860(10) 0.6760(8) 0.3033(5) 0.027(2) Uani 1 1 d .
C62 C 0.2179(10) 0.6252(9) 0.3430(4) 0.029(2) Uani 1 1 d .
C63 C 0.1248(9) 0.5261(9) 0.3215(4) 0.027(2) Uani 1 1 d .
C64 C 0.1016(8) 0.4785(8) 0.2564(4) 0.020(2) Uani 1 1 d .
C65 C 0.0415(8) 0.3642(8) 0.2446(4) 0.021(2) Uani 1 1 d .
C66 C 0.0419(8) 0.2962(8) 0.1878(4) 0.023(2) Uani 1 1 d .
C67 C 0.0976(8) 0.3480(8) 0.1427(4) 0.021(2) Uani 1 1 d .
C68 C 0.1087(8) 0.2720(8) 0.0829(4) 0.023(2) Uani 1 1 d .
C69 C 0.2233(10) 0.3213(9) 0.0608(5) 0.032(3) Uani 1 1 d .
C70 C 0.2711(10) 0.4421(9) 0.0592(4) 0.029(2) Uani 1 1 d .
C71 C 0.2249(9) 0.5219(9) 0.1092(4) 0.027(2) Uani 1 1 d .
C72 C 0.3450(9) 0.6100(8) 0.1429(5) 0.029(2) Uani 1 1 d .
C73 C 0.3540(9) 0.6650(8) 0.2042(5) 0.030(3) Uani 1 1 d .
C74 C 0.2608(9) 0.6369(8) 0.2396(4) 0.020(2) Uani 1 1 d .
C75 C 0.1641(8) 0.5315(8) 0.2143(4) 0.022(2) Uani 1 1 d .
C76 C 0.1564(8) 0.4635(8) 0.1549(4) 0.023(2) Uani 1 1 d .

loop_
_atom_site_aniso_label
_atom_site_aniso_U_11
_atom_site_aniso_U_22
_atom_site_aniso_U_33
_atom_site_aniso_U_23
_atom_site_aniso_U_13
_atom_site_aniso_U_12
Cl1 0.025(4) 0.032(5) 0.032(5) 0.016(2) 0.002(2) 0.016(3)
Cl1A 0.090(17) 0.13(2) 0.12(4) 0.04(3) -0.015(18) 0.067(17)
Cl2 0.105(3) 0.0439(18) 0.073(2) 0.0181(17) -0.005(2) 0.0338(19)
Cl3 0.0315(14) 0.0457(16) 0.075(2) 0.0107(15) 0.0152(16) 0.0259(13)
Cl4 0.077(3) 0.059(2) 0.091(3) 0.034(2) 0.010(2) 0.0152(19)
Cl5 0.0440(17) 0.0294(13) 0.0560(18) -0.0001(12) 0.0075(15) 0.0008(12)
Cl6 0.062(2) 0.0525(19) 0.069(2) -0.0167(17) 0.0072(19) 0.0229(17)
Cl7 0.0272(14) 0.0562(17) 0.0485(15) 0.0161(13) 0.0234(14) 0.0244(13)
Cl8 0.0172(12) 0.0591(17) 0.0592(18) 0.0289(15) 0.0120(14) 0.0105(12)
Cl9 0.0269(15) 0.0571(18) 0.065(2) 0.0190(16) -0.0061(15) -0.0012(13)
Cl10 0.038(2) 0.0350(17) 0.070(2) 0.0277(17) 0.0044(19) 0.0008(14)
Cl11 0.0481(18) 0.0312(14) 0.078(2) 0.0068(14) -0.0016(18) 0.0071(13)
Cl12 0.0492(19) 0.0521(18) 0.0553(19) 0.0037(15) -0.0178(17) 0.0024(14)
Cl13 0.062(2) 0.0506(17) 0.0318(14) -0.0035(12) -0.0133(15) 0.0144(15)
Cl14 0.069(2) 0.0363(15) 0.0478(16) -0.0066(13) -0.0081(16) 0.0214(14)
Cl15 0.066(2) 0.0527(17) 0.0343(14) -0.0002(13) 0.0074(15) 0.0357(16)
Cl16 0.0528(18) 0.0613(18) 0.0161(11) 0.0023(11) 0.0036(12) 0.0233(15)
Cl17 0.0480(18) 0.0628(18) 0.0230(12) 0.0160(12) 0.0168(13) 0.0231(15)
Cl18 0.0352(15) 0.0620(17) 0.0328(13) 0.0114(12) 0.0188(13) 0.0298(14)
Cl19 0.0178(13) 0.0701(19) 0.0457(16) 0.0059(15) 0.0132(13) 0.0136(13)
Cl20 0.056(2) 0.075(2) 0.071(2) 0.026(2) 0.014(2) 0.0163(18)
Cl21 0.0154(12) 0.0457(14) 0.0366(13) 0.0071(11) 0.0021(11) 0.0028(10)
Cl22 0.0495(19) 0.0621(19) 0.0373(15) -0.0099(14) 0.0062(15) 0.0105(15)
Cl23 0.0519(19) 0.072(2) 0.0298(14) 0.0081(14) 0.0200(15) 0.0230(16)
Cl24 0.0245(13) 0.0554(16) 0.0241(11) 0.0022(11) -0.0034(11) 0.0143(11)
Cl25 0.0382(16) 0.080(2) 0.0267(12) 0.0274(14) 0.0112(13) 0.0249(15)
Cl26 0.032(6) 0.046(5) 0.034(3) 0.025(3) 0.004(5) 0.022(4)
C26A 0.033(16) 0.09(2) 0.036(8) 0.038(15) 0.018(11) 0.032(16)
Cl27 0.056(9) 0.049(8) 0.046(7) 0.030(6) 0.003(6) 0.018(6)
Cl28 0.14(3) 0.067(18) 0.11(3) 0.041(18) 0.06(3) -0.012(19)
C1 0.016(4) 0.028(4) 0.032(4) 0.010(3) 0.002(3) 0.016(3)
C2 0.022(5) 0.037(5) 0.030(5) 0.011(4) -0.005(5) 0.017(4)
C3 0.023(5) 0.041(6) 0.029(5) 0.014(4) -0.003(5) 0.016(4)
C4 0.022(5) 0.035(5) 0.021(4) 0.013(4) 0.002(4) 0.010(4)
C5 0.019(4) 0.033(4) 0.024(4) 0.016(4) 0.005(4) 0.013(4)
C6 0.029(5) 0.034(5) 0.036(5) 0.007(4) -0.004(4) 0.012(4)
C7 0.023(5) 0.034(5) 0.049(6) 0.013(5) 0.014(5) 0.013(4)
C8 0.025(5) 0.027(5) 0.036(5) 0.009(4) 0.009(5) 0.014(4)
C9 0.020(5) 0.038(6) 0.043(6) 0.008(5) 0.008(5) 0.016(4)
C10 0.017(5) 0.036(5) 0.036(5) 0.010(4) 0.005(5) 0.020(4)
C11 0.013(4) 0.039(5) 0.037(5) 0.006(4) 0.008(4) 0.018(4)
C12 0.006(4) 0.037(5) 0.040(6) 0.013(5) 0.006(5) 0.006(4)
C13 0.010(4) 0.036(5) 0.034(5) 0.019(4) 0.000(4) 0.007(4)
C14 0.013(5) 0.041(6) 0.036(5) 0.017(5) 0.000(5) 0.011(4)
C15 0.023(5) 0.039(6) 0.035(6) 0.018(5) -0.011(5) 0.001(4)
C16 0.032(6) 0.038(5) 0.022(4) 0.005(4) -0.007(5) 0.017(5)
C17 0.035(6) 0.049(6) 0.017(5) 0.004(4) -0.007(5) 0.013(5)
C18 0.035(6) 0.041(6) 0.012(4) 0.006(4) -0.003(4) 0.015(5)
C19 0.034(6) 0.040(5) 0.014(4) 0.010(4) -0.001(4) 0.015(5)
C20 0.023(5) 0.045(6) 0.019(4) 0.015(4) 0.011(4) 0.017(4)
C21 0.020(5) 0.034(5) 0.025(5) 0.014(4) 0.010(4) 0.012(4)
C22 0.030(5) 0.034(5) 0.027(4) 0.013(4) 0.003(4) 0.013(4)
C23 0.027(6) 0.048(6) 0.040(6) 0.016(5) 0.010(5) 0.015(5)
C24 0.015(5) 0.025(5) 0.033(5) 0.015(4) 0.009(5) 0.003(4)
C25 0.018(5) 0.027(5) 0.037(5) 0.008(4) 0.012(5) 0.004(4)
C26 0.026(5) 0.023(5) 0.033(5) 0.007(4) 0.015(5) 0.008(4)
C27 0.018(5) 0.037(5) 0.041(6) 0.007(5) 0.010(5) 0.007(4)
C28 0.022(5) 0.036(6) 0.033(5) -0.004(5) 0.003(5) 0.016(4)
C29 0.025(5) 0.041(6) 0.031(5) 0.003(5) 0.008(5) 0.020(5)
C30 0.014(4) 0.038(5) 0.040(5) 0.009(4) 0.015(4) 0.011(4)
C31 0.019(5) 0.049(6) 0.032(5) 0.019(5) 0.014(5) 0.017(5)
C32 0.015(5) 0.042(6) 0.036(5) 0.020(5) 0.014(5) 0.008(4)
C33 0.020(5) 0.046(6) 0.040(6) 0.019(5) 0.004(5) 0.010(5)
C34 0.022(5) 0.037(6) 0.039(6) 0.020(5) 0.001(5) 0.000(4)
C35 0.035(6) 0.040(6) 0.038(6) 0.018(5) -0.002(5) 0.010(5)
C36 0.045(7) 0.031(6) 0.063(8) 0.011(5) -0.008(7) 0.017(5)
C37 0.038(6) 0.037(6) 0.038(6) 0.004(5) -0.012(6) 0.008(5)
C38 0.046(7) 0.034(6) 0.025(5) 0.002(4) -0.005(5) 0.005(5)
C39 0.049(7) 0.029(5) 0.039(6) 0.005(5) -0.003(6) 0.011(5)
C40 0.050(7) 0.033(5) 0.026(5) 0.002(4) -0.001(5) 0.015(5)
C41 0.034(6) 0.054(6) 0.009(4) 0.001(4) 0.003(4) 0.021(5)
C42 0.037(6) 0.044(6) 0.014(4) 0.004(4) 0.007(5) 0.023(5)
C43 0.024(5) 0.041(5) 0.023(4) 0.011(4) 0.007(5) 0.017(4)
C44 0.025(5) 0.041(6) 0.022(5) 0.005(4) 0.005(5) 0.017(4)
C45 0.021(5) 0.051(6) 0.033(5) 0.006(5) 0.005(5) 0.018(5)
C46 0.017(5) 0.036(5) 0.025(5) 0.008(4) -0.001(4) 0.004(4)
C47 0.011(4) 0.040(5) 0.021(4) 0.005(4) 0.010(4) 0.005(4)
C48 0.016(5) 0.034(5) 0.028(5) -0.003(4) 0.004(5) 0.008(4)
C49 0.008(4) 0.038(5) 0.020(4) 0.000(4) 0.003(4) -0.002(4)
C50 0.030(6) 0.045(6) 0.022(5) -0.002(4) 0.008(5) 0.012(5)
C51 0.025(5) 0.046(6) 0.018(4) 0.004(4) 0.008(4) 0.016(5)
C52 0.026(6) 0.045(6) 0.034(5) 0.010(5) 0.013(5) 0.017(5)
C53 0.019(5) 0.051(6) 0.022(5) 0.012(5) 0.017(5) 0.007(5)
C54 0.023(5) 0.047(6) 0.021(4) 0.021(4) 0.008(5) 0.012(5)
C55 0.020(5) 0.043(6) 0.032(5) 0.026(5) 0.012(5) 0.010(4)
C56 0.019(5) 0.037(5) 0.031(5) 0.020(4) 0.004(5) 0.006(4)
C57 0.032(6) 0.036(6) 0.039(6) 0.016(5) -0.003(5) 0.007(5)
C58 0.034(6) 0.023(5) 0.043(6) 0.011(4) -0.001(5) 0.008(4)
C59 0.027(6) 0.019(4) 0.038(5) 0.012(4) 0.001(5) 0.002(4)
C60 0.050(8) 0.028(5) 0.032(5) 0.004(4) -0.005(6) 0.018(5)
C61 0.031(6) 0.022(4) 0.032(5) 0.007(4) 0.003(5) 0.014(4)
C62 0.030(6) 0.036(5) 0.026(5) 0.002(4) 0.005(5) 0.022(5)
C63 0.021(5) 0.045(6) 0.021(4) 0.004(4) 0.006(4) 0.020(4)
C64 0.012(4) 0.036(5) 0.018(4) 0.006(4) 0.009(4) 0.013(4)
C65 0.014(5) 0.037(5) 0.020(4) 0.009(4) 0.010(4) 0.015(4)
C66 0.009(4) 0.038(5) 0.020(4) 0.003(4) 0.002(4) 0.007(4)
C67 0.007(4) 0.042(5) 0.014(4) 0.003(4) 0.004(4) 0.009(4)
C68 0.012(5) 0.042(5) 0.012(4) 0.004(4) 0.006(4) 0.004(4)
C69 0.025(5) 0.048(6) 0.025(5) 0.002(5) 0.001(5) 0.018(5)
C70 0.031(6) 0.043(6) 0.015(4) 0.008(4) 0.008(5) 0.013(5)
C71 0.022(5) 0.044(6) 0.024(5) 0.019(4) 0.010(5) 0.013(4)
C72 0.025(5) 0.032(5) 0.031(5) 0.013(4) 0.006(5) 0.004(4)
C73 0.028(6) 0.027(5) 0.038(6) 0.016(4) -0.004(5) 0.011(4)
C74 0.020(5) 0.030(5) 0.018(4) 0.012(4) 0.011(4) 0.011(4)
C75 0.018(5) 0.036(5) 0.018(4) 0.009(4) 0.006(4) 0.016(4)
C76 0.013(5) 0.044(5) 0.016(4) 0.009(4) 0.002(4) 0.015(4)

loop_
_atom_type_symbol
_atom_type_description
_atom_type_scat_dispersion_real
_atom_type_scat_dispersion_imag
_atom_type_scat_source
C C 0.0033 0.0016 'International Tables Vol C Tables 4.2.6.8 and 6.1.1.4'
Cl Cl 0.1484 0.1585 'International Tables Vol C Tables 4.2.6.8 and 6.1.1.4'

loop_
_geom_angle_atom_site_label_1
_geom_angle_atom_site_label_2
_geom_angle_atom_site_label_3
_geom_angle
C35 Cl10 Cl28 84.9(9)
C26A Cl26 C71 86(5)
Cl26 C26A C71 78(4)
Cl10 Cl28 C57 80.5(15)
C10 C1 C2 118.8(10)
C10 C1 C6 123.7(9)
C2 C1 C6 116.9(9)
C13 C2 C1 118.3(9)
C13 C2 C3 116.2(9)
C1 C2 C3 122.0(10)
C16 C3 C4 117.5(9)
C16 C3 C2 119.2(10)
C4 C3 C2 117.5(9)
C5 C4 C19 118.1(9)
C5 C4 C3 119.2(9)
C19 C4 C3 118.4(9)
C4 C5 C22 120.4(9)
C4 C5 C6 123.1(9)
C22 C5 C6 113.1(8)
C1 C6 C5 110.2(8)
C1 C6 C7 117.9(9)
C5 C6 C7 102.8(8)
C1 C6 Cl1A 105.7(14)
C5 C6 Cl1A 119(4)
C7 C6 Cl1A 102(4)
C1 C6 Cl1 105.7(7)
C5 C6 Cl1 106.1(7)
C7 C6 Cl1 113.5(7)
Cl1A C6 Cl1 15(4)
C8 C7 C23 113.6(9)
C8 C7 C6 110.2(9)
C23 C7 C6 106.4(9)
C8 C7 Cl2 104.7(7)
C23 C7 Cl2 110.7(8)
C6 C7 Cl2 111.4(7)
C26 C8 C7 124.7(10)
C26 C8 C9 110.9(9)
C7 C8 C9 124.2(9)
C8 C9 C28 102.5(8)
C8 C9 C10 111.3(9)
C28 C9 C10 112.1(9)
C8 C9 Cl3 111.1(7)
C28 C9 Cl3 111.0(7)
C10 C9 Cl3 108.8(6)
C1 C10 C11 121.7(9)
C1 C10 C9 119.1(10)
C11 C10 C9 118.2(9)
C12 C11 C10 118.3(9)
C12 C11 C30 117.9(10)
C10 C11 C30 120.8(9)
C11 C12 C13 120.6(10)
C11 C12 C33 126.0(10)
C13 C12 C33 109.2(9)
C12 C13 C14 111.8(9)
C12 C13 C2 122.0(9)
C14 C13 C2 122.5(10)
C15 C14 C13 121.3(10)
C15 C14 C34 124.7(10)
C13 C14 C34 112.3(10)
C14 C15 C16 117.8(10)
C14 C15 C37 128.4(10)
C16 C15 C37 111.8(10)
C3 C16 C15 123.0(10)
C3 C16 C17 123.8(11)
C15 C16 C17 109.2(9)
C18 C17 C16 118.0(10)
C18 C17 C38 126.5(10)
C16 C17 C38 112.2(11)
C17 C18 C19 117.5(10)
C17 C18 C41 127.4(10)
C19 C18 C41 113.4(10)
C4 C19 C18 124.2(10)
C4 C19 C20 120.5(9)
C18 C19 C20 110.2(9)
C21 C20 C19 120.8(9)
C21 C20 C42 127.2(9)
C19 C20 C42 110.5(9)
C20 C21 C22 117.7(9)
C20 C21 C45 124.0(8)
C22 C21 C45 116.9(8)
C5 C22 C21 119.8(9)
C5 C22 C23 111.3(9)
C21 C22 C23 125.9(9)
C22 C23 C24 109.6(8)
C22 C23 C7 106.0(9)
C24 C23 C7 116.4(9)
C22 C23 Cl4 105.9(8)
C24 C23 Cl4 108.3(8)
C7 C23 Cl4 110.1(7)
C46 C24 C23 121.9(9)
C46 C24 C25 113.9(8)
C23 C24 C25 121.9(9)
C26 C25 C24 110.9(8)
C26 C25 C48 108.8(8)
C24 C25 C48 100.4(7)
C26 C25 Cl5 111.8(7)
C24 C25 Cl5 111.1(7)
C48 C25 Cl5 113.3(7)
C8 C26 C27 112.2(9)
C8 C26 C25 123.1(9)
C27 C26 C25 123.3(9)
C26 C27 C28 101.6(9)
C26 C27 C50 114.3(8)
C28 C27 C50 113.3(9)
C26 C27 Cl6 107.8(7)
C28 C27 Cl6 106.4(7)
C50 C27 Cl6 112.5(7)
C29 C28 C9 123.3(9)
C29 C28 C27 125.6(9)
C9 C28 C27 108.5(10)
C28 C29 C30 122.1(9)
C28 C29 C52 122.7(10)
C30 C29 C52 111.0(9)
C29 C30 C11 113.6(10)
C29 C30 C31 102.2(8)
C11 C30 C31 107.0(8)
C29 C30 Cl7 109.6(7)
C11 C30 Cl7 111.2(6)
C31 C30 Cl7 113.0(8)
C32 C31 C53 121.5(9)
C32 C31 C30 124.6(9)
C53 C31 C30 108.5(9)
C31 C32 C56 119.9(9)
C31 C32 C33 118.0(9)
C56 C32 C33 118.9(9)
C32 C33 C12 103.1(8)
C32 C33 C34 117.9(8)
C12 C33 C34 102.7(8)
C32 C33 Cl8 107.1(8)
C12 C33 Cl8 112.1(7)
C34 C33 Cl8 113.5(7)
C14 C34 C35 110.6(9)
C14 C34 C33 103.1(8)
C35 C34 C33 116.6(8)
C14 C34 Cl9 106.2(7)
C35 C34 Cl9 109.9(7)
C33 C34 Cl9 109.8(8)
C57 C35 C34 110.7(9)
C57 C35 C36 102.0(9)
C34 C35 C36 116.9(9)
C57 C35 Cl10 103.3(7)
C34 C35 Cl10 109.5(8)
C36 C35 Cl10 113.3(7)
C59 C36 C37 107.6(11)
C59 C36 C35 101.9(9)
C37 C36 C35 117.6(9)
C59 C36 Cl11 108.9(7)
C37 C36 Cl11 110.2(8)
C35 C36 Cl11 110.1(9)
C15 C37 C36 108.3(9)
C15 C37 C38 103.8(9)
C36 C37 C38 118.2(9)
C15 C37 Cl12 104.9(7)
C36 C37 Cl12 109.7(8)
C38 C37 Cl12 111.0(7)
C17 C38 C39 108.0(9)
C17 C38 C37 102.1(9)
C39 C38 C37 119.0(9)
C17 C38 Cl13 106.0(7)
C39 C38 Cl13 109.3(8)
C37 C38 Cl13 111.4(7)
C60 C39 C38 106.5(10)
C60 C39 C40 101.8(9)
C38 C39 C40 118.5(9)
C60 C39 Cl14 105.8(7)
C38 C39 Cl14 109.6(7)
C40 C39 Cl14 113.3(8)
C62 C40 C41 109.1(8)
C62 C40 C39 102.3(9)
C41 C40 C39 118.6(9)
C62 C40 Cl15 105.9(7)
C41 C40 Cl15 109.8(8)
C39 C40 Cl15 110.2(7)
C18 C41 C40 107.1(10)
C18 C41 C42 101.5(8)
C40 C41 C42 117.8(8)
C18 C41 Cl16 108.1(6)
C40 C41 Cl16 109.9(7)
C42 C41 Cl16 111.6(7)
C20 C42 C43 109.2(7)
C20 C42 C41 102.9(8)
C43 C42 C41 117.3(8)
C20 C42 Cl17 104.9(7)
C43 C42 Cl17 109.5(8)
C41 C42 Cl17 112.0(6)
C63 C43 C42 108.0(8)
C63 C43 C44 103.5(8)
C42 C43 C44 117.0(7)
C63 C43 Cl18 106.0(6)
C42 C43 Cl18 109.9(6)
C44 C43 Cl18 111.6(7)
C65 C44 C45 107.0(8)
C65 C44 C43 102.4(8)
C45 C44 C43 118.6(7)
C65 C44 Cl19 108.9(6)
C45 C44 Cl19 107.9(7)
C43 C44 Cl19 111.6(6)
C21 C45 C46 111.8(8)
C21 C45 C44 113.4(9)
C46 C45 C44 114.1(8)
C21 C45 Cl20 102.3(7)
C46 C45 Cl20 105.7(8)
C44 C45 Cl20 108.3(7)
C24 C46 C45 124.1(8)
C24 C46 C47 109.9(9)
C45 C46 C47 123.9(8)
C66 C47 C48 111.5(9)
C66 C47 C46 107.8(7)
C48 C47 C46 101.9(8)
C66 C47 Cl21 112.5(6)
C48 C47 Cl21 109.8(6)
C46 C47 Cl21 112.9(7)
C49 C48 C25 123.5(9)
C49 C48 C47 122.6(9)
C25 C48 C47 109.8(9)
C48 C49 C68 123.6(9)
C48 C49 C50 125.0(9)
C68 C49 C50 108.3(9)
C51 C50 C49 101.4(8)
C51 C50 C27 115.7(9)
C49 C50 C27 113.9(9)
C51 C50 Cl22 105.4(7)
C49 C50 Cl22 107.7(7)
C27 C50 Cl22 111.8(7)
C69 C51 C50 113.0(10)
C69 C51 C52 123.0(10)
C50 C51 C52 122.4(9)
C29 C52 C53 102.4(8)
C29 C52 C51 109.8(9)
C53 C52 C51 109.8(8)
C29 C52 Cl23 111.7(7)
C53 C52 Cl23 112.9(8)
C51 C52 Cl23 110.0(7)
C54 C53 C31 120.2(9)
C54 C53 C52 122.7(9)
C31 C53 C52 111.3(9)
C55 C54 C53 118.8(9)
C55 C54 C70 112.0(9)
C53 C54 C70 123.0(10)
C54 C55 C72 111.2(9)
C54 C55 C56 122.8(9)
C72 C55 C56 121.6(9)
C57 C56 C32 122.5(9)
C57 C56 C55 116.6(9)
C32 C56 C55 116.1(9)
C58 C57 C56 120.3(10)
C58 C57 C35 111.6(10)
C56 C57 C35 125.6(10)
C58 C57 Cl28 100.2(15)
C56 C57 Cl28 96.6(13)
C35 C57 Cl28 88.9(14)
C57 C58 C59 111.2(9)
C57 C58 C73 122.3(10)
C59 C58 C73 120.9(11)
C60 C59 C58 119.7(9)
C60 C59 C36 127.1(10)
C58 C59 C36 111.6(11)
C59 C60 C61 119.8(10)
C59 C60 C39 126.9(10)
C61 C60 C39 110.8(11)
C62 C61 C74 123.5(9)
C62 C61 C60 110.9(9)
C74 C61 C60 121.8(11)
C63 C62 C61 120.6(9)
C63 C62 C40 124.2(10)
C61 C62 C40 113.1(10)
C62 C63 C64 117.6(10)
C62 C63 C43 129.0(9)
C64 C63 C43 111.5(9)
C65 C64 C75 123.7(8)
C65 C64 C63 110.0(9)
C75 C64 C63 123.3(9)
C64 C65 C66 119.0(9)
C64 C65 C44 111.9(8)
C66 C65 C44 127.4(9)
C65 C66 C67 118.9(9)
C65 C66 C47 117.1(9)
C67 C66 C47 122.1(8)
C76 C67 C66 121.4(8)
C76 C67 C68 119.3(9)
C66 C67 C68 118.6(9)
C69 C68 C49 102.2(8)
C69 C68 C67 110.6(8)
C49 C68 C67 110.2(8)
C69 C68 Cl24 112.0(7)
C49 C68 Cl24 112.9(6)
C67 C68 Cl24 108.8(6)
C51 C69 C68 111.4(10)
C51 C69 C70 123.4(11)
C68 C69 C70 124.5(9)
C69 C70 C54 109.6(8)
C69 C70 C71 112.0(9)
C54 C70 C71 103.8(8)
C69 C70 Cl25 107.8(7)
C54 C70 Cl25 110.7(8)
C71 C70 Cl25 112.9(6)
C76 C71 C72 109.7(8)
C76 C71 C70 115.1(8)
C72 C71 C70 102.2(8)
C76 C71 Cl26 108.4(11)
C72 C71 Cl26 107.3(9)
C70 C71 Cl26 113.6(9)
C76 C71 C26A 96(2)
C72 C71 C26A 122(3)
C70 C71 C26A 113.2(18)
Cl26 C71 C26A 16(2)
C55 C72 C73 119.4(9)
C55 C72 C71 110.0(9)
C73 C72 C71 120.5(10)
C55 C72 Cl27 105.5(9)
C73 C72 Cl27 96.9(7)
C71 C72 Cl27 100.0(7)
C74 C73 C72 122.7(9)
C74 C73 C58 117.7(10)
C72 C73 C58 115.6(11)
C73 C74 C61 119.3(9)
C73 C74 C75 116.6(8)
C61 C74 C75 118.1(9)
C64 C75 C76 117.0(9)
C64 C75 C74 116.6(8)
C76 C75 C74 123.2(9)
C67 C76 C75 119.7(9)
C67 C76 C71 123.4(8)
C75 C76 C71 116.7(9)

loop_
_geom_bond_atom_site_label_1
_geom_bond_atom_site_label_2
_geom_bond_distance
Cl1 C6 1.867(12)
Cl1A C6 1.78(3)
Cl2 C7 1.822(10)
Cl3 C9 1.846(10)
Cl4 C23 1.879(13)
Cl5 C25 1.828(10)
Cl6 C27 1.855(11)
Cl7 C30 1.828(10)
Cl8 C33 1.811(12)
Cl9 C34 1.828(11)
Cl10 C35 1.822(12)
Cl10 Cl28 1.97(5)
Cl11 C36 1.794(12)
Cl12 C37 1.836(11)
Cl13 C38 1.802(10)
Cl14 C39 1.795(11)
Cl15 C40 1.819(12)
Cl16 C41 1.784(9)
Cl17 C42 1.797(11)
Cl18 C43 1.801(10)
Cl19 C44 1.786(11)
Cl20 C45 1.926(13)
Cl21 C47 1.815(9)
Cl22 C50 1.861(10)
Cl23 C52 1.845(11)
Cl24 C68 1.827(9)
Cl25 C70 1.816(10)
Cl26 C26A 0.50(6)
Cl26 C71 1.813(14)
C26A C71 1.85(3)
Cl27 C72 2.073(15)
Cl28 C57 2.09(3)
C1 C10 1.386(14)
C1 C2 1.430(14)
C1 C6 1.479(16)
C2 C13 1.409(15)
C2 C3 1.450(15)
C3 C16 1.372(14)
C3 C4 1.413(15)
C4 C5 1.385(13)
C4 C19 1.393(14)
C5 C22 1.393(14)
C5 C6 1.485(14)
C6 C7 1.581(15)
C7 C8 1.465(16)
C7 C23 1.549(15)
C8 C26 1.361(14)
C8 C9 1.472(16)
C9 C28 1.504(15)
C9 C10 1.515(14)
C10 C11 1.441(16)
C11 C12 1.376(14)
C11 C30 1.502(15)
C12 C13 1.385(15)
C12 C33 1.546(15)
C13 C14 1.403(14)
C14 C15 1.346(16)
C14 C34 1.461(15)
C15 C16 1.430(16)
C15 C37 1.479(16)
C16 C17 1.448(15)
C17 C18 1.379(16)
C17 C38 1.487(16)
C18 C19 1.411(14)
C18 C41 1.477(15)
C19 C20 1.417(15)
C20 C21 1.343(14)
C20 C42 1.515(13)
C21 C22 1.440(14)
C21 C45 1.480(13)
C22 C23 1.450(15)
C23 C24 1.484(14)
C24 C46 1.344(14)
C24 C25 1.505(14)
C25 C26 1.481(15)
C25 C48 1.513(14)
C26 C27 1.467(16)
C27 C28 1.505(14)
C27 C50 1.539(15)
C28 C29 1.319(16)
C29 C30 1.491(15)
C29 C52 1.493(14)
C30 C31 1.556(14)
C31 C32 1.372(15)
C31 C53 1.418(14)
C32 C56 1.424(14)
C32 C33 1.520(13)
C33 C34 1.626(16)
C34 C35 1.554(15)
C35 C57 1.517(14)
C35 C36 1.670(19)
C36 C59 1.493(15)
C36 C37 1.558(17)
C37 C38 1.682(19)
C38 C39 1.570(16)
C39 C60 1.524(16)
C39 C40 1.663(18)
C40 C62 1.489(13)
C40 C41 1.562(15)
C41 C42 1.684(16)
C42 C43 1.559(12)
C43 C63 1.458(15)
C43 C44 1.642(14)
C44 C65 1.508(14)
C44 C45 1.560(14)
C45 C46 1.491(14)
C46 C47 1.532(13)
C47 C66 1.490(14)
C47 C48 1.519(13)
C48 C49 1.290(15)
C49 C68 1.516(14)
C49 C50 1.516(14)
C50 C51 1.458(16)
C51 C69 1.350(14)
C51 C52 1.514(15)
C52 C53 1.498(16)
C53 C54 1.376(14)
C54 C55 1.370(15)
C54 C70 1.488(15)
C55 C72 1.387(15)
C55 C56 1.455(13)
C56 C57 1.381(15)
C57 C58 1.373(17)
C58 C59 1.407(15)
C58 C73 1.447(14)
C59 C60 1.363(17)
C60 C61 1.409(16)
C61 C62 1.375(16)
C61 C74 1.400(13)
C62 C63 1.374(15)
C63 C64 1.443(12)
C64 C65 1.376(14)
C64 C75 1.401(14)
C65 C66 1.390(12)
C66 C67 1.418(14)
C67 C76 1.386(14)
C67 C68 1.526(12)
C68 C69 1.469(16)
C69 C70 1.478(16)
C70 C71 1.582(14)
C71 C76 1.529(15)
C71 C72 1.543(14)
C72 C73 1.399(15)
C73 C74 1.398(16)
C74 C75 1.455(14)
C75 C76 1.419(12)
